data_7007291
loop_
_publ_author_name
'Haukka, Matti'
'Jakonen, Minna'
'Nivaj\"arvi, Taina'
'Kallinen, Mirja'

_publ_section_title
;
 The subtle effects of iron-containing metal surfaces on the reductive
 carbonylation of RuCl3.
;
_journal_issue 26
_journal_name_full 'Dalton transactions (Cambridge, England : 2003)'
_journal_page_first 3212
_journal_page_last 3220
_journal_paper_doi 10.1039/b602834a
_journal_year 2006
_chemical_formula_moiety 'C6 H4 Cl6 Fe O8 Ru2, H2 O'
_chemical_formula_sum 'C6 H6 Cl6 Fe O9 Ru2'
_chemical_formula_weight 692.80
_chemical_name_systematic
;
?
;
_space_group_IT_number 2
_symmetry_cell_setting triclinic
_symmetry_space_group_name_Hall '-P 1'
_symmetry_space_group_name_H-M 'P -1'
_atom_sites_solution_hydrogens geom
_atom_sites_solution_primary direct
_atom_sites_solution_secondary difmap
_audit_creation_method SHELXL-97
_cell_angle_alpha 103.407(2)
_cell_angle_beta 101.573(2)
_cell_angle_gamma 95.605(2)
_cell_formula_units_Z 2
_cell_length_a 6.9100(2)
_cell_length_b 11.7730(5)
_cell_length_c 12.5560(5)
_cell_measurement_reflns_used 7981
_cell_measurement_temperature 120(2)
_cell_measurement_theta_max 26.00
_cell_measurement_theta_min 1.47
_cell_volume 962.21(6)
_computing_cell_refinement 'Denzo/Scalepack (Otwinowski & Minor, 1997)'
_computing_data_collection 'Collect (Nonius BV, 1997-2000)'
_computing_data_reduction 'Denzo/Scalepack (Otwinowski & Minor, 1997)'
_computing_molecular_graphics 'Diamond v.3.0e (Crystal Impact GbR, 2005)'
_computing_publication_material 'SHELXL-97 (Sheldrick, 1997)'
_computing_structure_refinement 'SHELXL-97 (Sheldrick, 1997)'
_computing_structure_solution 'SHELXS-97 (Sheldrick, 1997)'
_diffrn_ambient_temperature 120(2)
_diffrn_detector_area_resol_mean 9
_diffrn_measured_fraction_theta_full 0.993
_diffrn_measured_fraction_theta_max 0.993
_diffrn_measurement_device '95mm CCD camera on \k-goniostat'
_diffrn_measurement_device_type 'Nonius KappaCCD'
_diffrn_measurement_method '\f scans and \w scans with \k offset'
_diffrn_radiation_monochromator 'horizontally mounted graphite crystal'
_diffrn_radiation_source 'fine-focus sealed tube'
_diffrn_radiation_type MoK\a
_diffrn_radiation_wavelength 0.71069
_diffrn_reflns_av_R_equivalents 0.0490
_diffrn_reflns_av_sigmaI/netI 0.0466
_diffrn_reflns_limit_h_max 8
_diffrn_reflns_limit_h_min -8
_diffrn_reflns_limit_k_max 15
_diffrn_reflns_limit_k_min -15
_diffrn_reflns_limit_l_max 16
_diffrn_reflns_limit_l_min -16
_diffrn_reflns_number 16410
_diffrn_reflns_theta_full 27.50
_diffrn_reflns_theta_max 27.50
_diffrn_reflns_theta_min 2.79
_exptl_absorpt_coefficient_mu 3.160
_exptl_absorpt_correction_T_max 0.9056
_exptl_absorpt_correction_T_min 0.7408
_exptl_absorpt_correction_type multi-scan
_exptl_absorpt_process_details 'Xprep in Shelxtl v.6.14-1 (Sheldrick, 2005)'
_exptl_crystal_colour yellow
_exptl_crystal_density_diffrn 2.391
_exptl_crystal_density_method 'not measured'
_exptl_crystal_description block
_exptl_crystal_F_000 660
_exptl_crystal_size_max 0.10
_exptl_crystal_size_mid 0.08
_exptl_crystal_size_min 0.03
_refine_diff_density_max 0.746
_refine_diff_density_min -0.771
_refine_diff_density_rms 0.139
_refine_ls_extinction_method none
_refine_ls_goodness_of_fit_ref 1.044
_refine_ls_hydrogen_treatment refU
_refine_ls_matrix_type full
_refine_ls_number_parameters 241
_refine_ls_number_reflns 4377
_refine_ls_number_restraints 6
_refine_ls_restrained_S_all 1.044
_refine_ls_R_factor_all 0.0492
_refine_ls_R_factor_gt 0.0300
_refine_ls_shift/su_max 0.002
_refine_ls_shift/su_mean 0.000
_refine_ls_structure_factor_coef Fsqd
_refine_ls_weighting_details 'calc w=1/[\s^2^(Fo^2^)+(0.0291P)^2^+0.0000P] where P=(Fo^2^+2Fc^2^)/3'
_refine_ls_weighting_scheme calc
_refine_ls_wR_factor_gt 0.0616
_refine_ls_wR_factor_ref 0.0679
_reflns_number_gt 3431
_reflns_number_total 4377
_reflns_threshold_expression >2sigma(I)
_cod_data_source_file b602834a.txt
_cod_data_source_block compound_5b
_cod_original_cell_volume 962.20(6)
_cod_database_code 7007291

loop_
_symmetry_equiv_pos_as_xyz
'x, y, z'
'-x, -y, -z'

loop_
_atom_site_label
_atom_site_type_symbol
_atom_site_fract_x
_atom_site_fract_y
_atom_site_fract_z
_atom_site_U_iso_or_equiv
_atom_site_adp_type
_atom_site_occupancy
_atom_site_symmetry_multiplicity
_atom_site_calc_flag
_atom_site_refinement_flags
_atom_site_disorder_assembly
_atom_site_disorder_group
Ru1 Ru 0.03577(4) 0.10249(2) 0.23074(2) 0.01551(8) Uani 1 1 d . . .
Cl1 Cl -0.03605(12) 0.19387(7) 0.07510(7) 0.01956(19) Uani 1 1 d . . .
O1 O 0.1248(4) -0.0107(2) 0.4242(2) 0.0243(6) Uani 1 1 d . . .
C1 C 0.0947(5) 0.0329(3) 0.3533(3) 0.0165(7) Uani 1 1 d . . .
Ru2 Ru 0.18563(4) 0.65047(2) 0.34885(2) 0.01502(8) Uani 1 1 d . . .
Cl2 Cl 0.26847(12) 0.28108(7) 0.33117(7) 0.01820(18) Uani 1 1 d . . .
O2 O -0.2775(4) -0.1106(2) 0.1051(2) 0.0304(6) Uani 1 1 d . . .
C2 C -0.1588(5) -0.0329(3) 0.1497(3) 0.0216(8) Uani 1 1 d . . .
Fe1 Fe 0.22826(7) 0.36874(4) 0.16619(4) 0.01716(12) Uani 1 1 d . . .
Cl3 Cl -0.22126(13) 0.18931(8) 0.31049(7) 0.02244(19) Uani 1 1 d . . .
O3 O 0.3690(4) 0.0034(2) 0.1293(2) 0.0307(6) Uani 1 1 d . . .
C3 C 0.2458(5) 0.0379(3) 0.1671(3) 0.0202(8) Uani 1 1 d . . .
Cl5 Cl -0.03838(12) 0.48045(7) 0.22336(7) 0.01916(18) Uani 1 1 d . . .
O5 O 0.4812(4) 0.8657(2) 0.4914(2) 0.0271(6) Uani 1 1 d . . .
C5 C 0.3714(5) 0.7848(3) 0.4403(3) 0.0190(8) Uani 1 1 d . . .
Cl4 Cl 0.44703(12) 0.56318(7) 0.27165(7) 0.01911(18) Uani 1 1 d . . .
O4 O -0.1603(4) 0.7565(2) 0.4276(2) 0.0272(6) Uani 1 1 d . . .
C4 C -0.0321(5) 0.7164(3) 0.4004(3) 0.0189(8) Uani 1 1 d . . .
Cl6 Cl 0.12674(12) 0.75389(7) 0.20221(7) 0.02084(19) Uani 1 1 d . . .
O6 O 0.2462(4) 0.5207(2) 0.5328(2) 0.0298(6) Uani 1 1 d . . .
C6 C 0.2261(5) 0.5684(3) 0.4647(3) 0.0215(8) Uani 1 1 d . . .
O7 O 0.4722(3) 0.2899(2) 0.1335(2) 0.0232(6) Uani 1 1 d D . .
O8 O 0.2049(4) 0.4135(2) 0.0109(2) 0.0261(6) Uani 1 1 d D . .
O99 O 0.3854(3) 0.6417(2) 0.0321(2) 0.0266(6) Uani 1 1 d D . .
H7A H 0.533(5) 0.301(4) 0.083(2) 0.051(15) Uiso 1 1 d D . .
H7B H 0.547(7) 0.276(5) 0.190(3) 0.075(18) Uiso 1 1 d D . .
H8B H 0.224(7) 0.4810(18) -0.002(4) 0.051(15) Uiso 1 1 d D . .
H8A H 0.114(5) 0.378(3) -0.047(2) 0.046(14) Uiso 1 1 d D . .
H99A H 0.315(6) 0.690(3) 0.061(4) 0.067(17) Uiso 1 1 d D . .
H99B H 0.480(5) 0.646(5) 0.089(3) 0.08(2) Uiso 1 1 d D . .

loop_
_atom_site_aniso_label
_atom_site_aniso_U_11
_atom_site_aniso_U_22
_atom_site_aniso_U_33
_atom_site_aniso_U_23
_atom_site_aniso_U_13
_atom_site_aniso_U_12
Ru1 0.01623(15) 0.01390(15) 0.01605(15) 0.00323(11) 0.00347(11) 0.00272(11)
Cl1 0.0236(4) 0.0172(4) 0.0161(4) 0.0043(3) 0.0011(3) 0.0019(3)
O1 0.0271(14) 0.0234(14) 0.0231(14) 0.0072(12) 0.0063(11) 0.0038(11)
C1 0.0123(16) 0.0120(17) 0.0217(18) -0.0022(15) 0.0030(14) 0.0024(13)
Ru2 0.01595(15) 0.01391(15) 0.01421(14) 0.00306(11) 0.00187(11) 0.00227(10)
Cl2 0.0204(4) 0.0172(4) 0.0155(4) 0.0040(3) 0.0017(3) 0.0012(3)
O2 0.0265(14) 0.0229(15) 0.0355(15) -0.0013(12) 0.0047(12) 0.0003(12)
C2 0.0195(18) 0.022(2) 0.0256(19) 0.0074(16) 0.0068(16) 0.0087(16)
Fe1 0.0194(3) 0.0151(3) 0.0160(2) 0.0038(2) 0.0025(2) 0.00209(19)
Cl3 0.0209(4) 0.0254(5) 0.0215(4) 0.0039(4) 0.0067(3) 0.0075(3)
O3 0.0255(14) 0.0285(15) 0.0353(16) -0.0008(12) 0.0104(12) 0.0049(12)
C3 0.0227(19) 0.0148(18) 0.0184(18) 0.0031(14) -0.0016(15) -0.0031(14)
Cl5 0.0170(4) 0.0160(4) 0.0213(4) 0.0019(3) 0.0010(3) 0.0015(3)
O5 0.0224(13) 0.0208(14) 0.0336(15) 0.0044(12) 0.0009(12) -0.0002(11)
C5 0.0162(17) 0.025(2) 0.0198(18) 0.0097(16) 0.0056(15) 0.0097(15)
Cl4 0.0156(4) 0.0184(4) 0.0214(4) 0.0024(3) 0.0028(3) 0.0025(3)
O4 0.0218(14) 0.0275(15) 0.0292(15) 0.0007(12) 0.0074(12) 0.0027(11)
C4 0.0232(19) 0.0162(18) 0.0131(16) 0.0035(14) -0.0014(15) -0.0049(15)
Cl6 0.0278(5) 0.0181(4) 0.0169(4) 0.0060(3) 0.0033(4) 0.0053(3)
O6 0.0406(17) 0.0262(15) 0.0230(14) 0.0078(12) 0.0043(12) 0.0091(12)
C6 0.0191(18) 0.0188(19) 0.0220(19) -0.0012(16) 0.0028(15) 0.0007(14)
O7 0.0257(14) 0.0259(15) 0.0223(14) 0.0099(12) 0.0096(12) 0.0067(11)
O8 0.0301(15) 0.0275(16) 0.0196(13) 0.0096(12) 0.0008(12) 0.0003(12)
O99 0.0287(15) 0.0286(15) 0.0259(15) 0.0095(12) 0.0106(13) 0.0051(12)

loop_
_atom_type_symbol
_atom_type_description
_atom_type_scat_dispersion_real
_atom_type_scat_dispersion_imag
_atom_type_scat_source
C C 0.0033 0.0016 'International Tables Vol C Tables 4.2.6.8 and 6.1.1.4'
H H 0.0000 0.0000 'International Tables Vol C Tables 4.2.6.8 and 6.1.1.4'
O O 0.0106 0.0060 'International Tables Vol C Tables 4.2.6.8 and 6.1.1.4'
Cl Cl 0.1484 0.1585 'International Tables Vol C Tables 4.2.6.8 and 6.1.1.4'
Fe Fe 0.3463 0.8444 'International Tables Vol C Tables 4.2.6.8 and 6.1.1.4'
Ru Ru -1.2594 0.8363 'International Tables Vol C Tables 4.2.6.8 and 6.1.1.4'

loop_
_geom_angle_atom_site_label_1
_geom_angle_atom_site_label_2
_geom_angle_atom_site_label_3
_geom_angle
_geom_angle_site_symmetry_1
_geom_angle_site_symmetry_3
_geom_angle_publ_flag
C1 Ru1 C2 89.65(15) . . ?
C1 Ru1 C3 92.08(14) . . ?
C2 Ru1 C3 92.99(14) . . ?
C1 Ru1 Cl3 88.88(10) . . ?
C2 Ru1 Cl3 88.56(10) . . ?
C3 Ru1 Cl3 178.18(11) . . ?
C1 Ru1 Cl2 92.39(10) . . ?
C2 Ru1 Cl2 176.81(10) . . ?
C3 Ru1 Cl2 89.39(10) . . ?
Cl3 Ru1 Cl2 89.03(3) . . ?
C1 Ru1 Cl1 179.21(10) . . ?
C2 Ru1 Cl1 91.14(11) . . ?
C3 Ru1 Cl1 87.82(10) . . ?
Cl3 Ru1 Cl1 91.20(3) . . ?
Cl2 Ru1 Cl1 86.83(3) . . ?
Ru1 Cl1 Fe1 94.34(3) . . ?
O1 C1 Ru1 177.9(3) . . ?
C5 Ru2 C6 92.12(14) . . ?
C5 Ru2 C4 91.41(14) . . ?
C6 Ru2 C4 91.66(15) . . ?
C5 Ru2 Cl5 176.27(11) . . ?
C6 Ru2 Cl5 90.26(10) . . ?
C4 Ru2 Cl5 91.39(10) . . ?
C5 Ru2 Cl4 91.32(10) . . ?
C6 Ru2 Cl4 90.70(11) . . ?
C4 Ru2 Cl4 176.32(10) . . ?
Cl5 Ru2 Cl4 85.78(3) . . ?
C5 Ru2 Cl6 88.54(10) . . ?
C6 Ru2 Cl6 178.76(11) . . ?
C4 Ru2 Cl6 87.27(10) . . ?
Cl5 Ru2 Cl6 89.14(3) . . ?
Cl4 Ru2 Cl6 90.33(3) . . ?
Ru1 Cl2 Fe1 94.28(3) . . ?
O2 C2 Ru1 177.2(3) . . ?
O7 Fe1 O8 87.21(10) . . ?
O7 Fe1 Cl5 173.50(7) . . ?
O8 Fe1 Cl5 95.27(7) . . ?
O7 Fe1 Cl1 98.15(7) . . ?
O8 Fe1 Cl1 90.44(7) . . ?
Cl5 Fe1 Cl1 87.86(3) . . ?
O7 Fe1 Cl2 85.10(8) . . ?
O8 Fe1 Cl2 169.73(7) . . ?
Cl5 Fe1 Cl2 93.11(3) . . ?
Cl1 Fe1 Cl2 83.94(3) . . ?
O7 Fe1 Cl4 91.98(7) . . ?
O8 Fe1 Cl4 91.65(7) . . ?
Cl5 Fe1 Cl4 81.96(3) . . ?
Cl1 Fe1 Cl4 169.75(3) . . ?
Cl2 Fe1 Cl4 95.39(3) . . ?
O3 C3 Ru1 177.9(3) . . ?
Ru2 Cl5 Fe1 95.90(3) . . ?
O5 C5 Ru2 177.8(3) . . ?
Ru2 Cl4 Fe1 94.81(3) . . ?
O4 C4 Ru2 177.7(3) . . ?
O6 C6 Ru2 178.6(3) . . ?
Fe1 O7 H7A 124(3) . . ?
Fe1 O7 H7B 115(4) . . ?
H7A O7 H7B 114(4) . . ?
Fe1 O8 H8B 130(3) . . ?
Fe1 O8 H8A 122(3) . . ?
H8B O8 H8A 100(4) . . ?
H99A O99 H99B 101(4) . . ?

loop_
_geom_bond_atom_site_label_1
_geom_bond_atom_site_label_2
_geom_bond_distance
_geom_bond_site_symmetry_2
_geom_bond_publ_flag
Ru1 C1 1.898(4) . ?
Ru1 C2 1.914(4) . ?
Ru1 C3 1.930(4) . ?
Ru1 Cl3 2.4073(9) . ?
Ru1 Cl2 2.4275(9) . ?
Ru1 Cl1 2.4316(9) . ?
Cl1 Fe1 2.4935(9) . ?
O1 C1 1.122(4) . ?
Ru2 C5 1.907(4) . ?
Ru2 C6 1.915(4) . ?
Ru2 C4 1.916(4) . ?
Ru2 Cl5 2.4164(8) . ?
Ru2 Cl4 2.4210(9) . ?
Ru2 Cl6 2.4236(9) . ?
Cl2 Fe1 2.5000(10) . ?
O2 C2 1.121(4) . ?
Fe1 O7 2.068(2) . ?
Fe1 O8 2.115(3) . ?
Fe1 Cl5 2.4912(9) . ?
Fe1 Cl4 2.5287(9) . ?
O3 C3 1.120(4) . ?
O5 C5 1.129(4) . ?
O4 C4 1.119(4) . ?
O6 C6 1.120(4) . ?
O7 H7A 0.86(3) . ?
O7 H7B 0.85(4) . ?
O8 H8B 0.85(3) . ?
O8 H8A 0.85(3) . ?
O99 H99A 0.85(4) . ?
O99 H99B 0.85(4) . ?

loop_
_geom_hbond_atom_site_label_D
_geom_hbond_atom_site_label_H
_geom_hbond_atom_site_label_A
_geom_hbond_distance_DH
_geom_hbond_distance_HA
_geom_hbond_distance_DA
_geom_hbond_angle_DHA
_geom_hbond_site_symmetry_A
O8 H8B O99 0.85 2.01(2) 2.779(4) 151(4) .
O8 H8A Cl6 0.85 2.402(8) 3.241(2) 170(4) 2_565
O7 H7A O99 0.85 1.896(13) 2.718(4) 162(4) 2_665
O7 H7B Cl3 0.85 2.440(15) 3.263(3) 163(5) 1_655
O99 H99A Cl6 0.85 2.43(3) 3.192(3) 149(5) .
